data_2101644
loop_
_publ_author_name
'Lee, Chi-Rung'
'Wang, Chih-Chieh'
'Wang, Yu'

_publ_section_title
;
 Structural relationship of various squarates
;
_journal_issue 6
_journal_name_full 'Acta Crystallographica Section B'
_journal_page_first 966
_journal_page_last 975
_journal_paper_doi 10.1107/S0108768196009639
_journal_volume 52
_journal_year 1996
_chemical_formula_moiety '[Fe (C4 O4 )(H2 O)2 ]'
_chemical_formula_sum 'C4 H4 Fe O6'
_chemical_formula_weight 203.92
_chemical_name_systematic ?
_space_group_IT_number 148
_symmetry_cell_setting trigonal
_symmetry_space_group_name_Hall '-R 3'
_symmetry_space_group_name_H-M 'R -3 :H'
_cell_angle_alpha 90.0
_cell_angle_beta 90.0
_cell_angle_gamma 120.0
_cell_formula_units_Z 9
_cell_length_a 11.4395(19)
_cell_length_b 11.4395(19)
_cell_length_c 14.504(3)
_cell_measurement_reflns_used 25
_cell_measurement_temperature 298
_cell_measurement_theta_max 12.70
_cell_measurement_theta_min 7.47
_cell_volume 1643.7(5)
_computing_data_reduction ' NRCVAX DATRD2 (Gabe, Le Page, Charland, Lee & White, 1989)'
_computing_molecular_graphics ' NRCVAX (Gabe, Le Page, Charland, Lee & White, 1989)'
_computing_publication_material ' NRCVAX TABLES (Gabe, Le Page, Charland, Lee & White, 1989)'
_computing_structure_refinement ' NRCVAX LSTSQ (Gabe, Le Page, Charland, Lee & White, 1989)'
_computing_structure_solution ' NRCVAX SOLVER (Gabe, Le Page, Charland, Lee & White, 1989)'
_diffrn_ambient_temperature 298
_diffrn_measurement_device 'Nonius CAD-4    '
_diffrn_measurement_method '\q/2\q b/P/b '
_diffrn_radiation_monochromator graphite
_diffrn_radiation_source 'xray tube'
_diffrn_radiation_type MoK\a
_diffrn_radiation_wavelength 0.7107
_diffrn_reflns_av_R_equivalents 0.028
_diffrn_reflns_limit_h_max 10
_diffrn_reflns_limit_h_min -9
_diffrn_reflns_limit_k_max 12
_diffrn_reflns_limit_k_min 0
_diffrn_reflns_limit_l_max 15
_diffrn_reflns_limit_l_min 0
_diffrn_reflns_number 574
_diffrn_reflns_theta_max 22.5
_diffrn_reflns_theta_min 0.00
_diffrn_standards_decay_% 0.0
_diffrn_standards_interval_time 60
_diffrn_standards_number 3
_exptl_absorpt_coefficient_mu 2.04
_exptl_absorpt_correction_T_max 0.9997
_exptl_absorpt_correction_T_min 0.9624
_exptl_absorpt_correction_type '\y scan (North, Phillips & Mathews, 1968'
_exptl_crystal_colour 'pale yellow'
_exptl_crystal_density_diffrn 1.854
_exptl_crystal_description cube
_exptl_crystal_F_000 918
_exptl_crystal_size_max 0.20
_exptl_crystal_size_mid 0.15
_exptl_crystal_size_min 0.15
_refine_diff_density_max 0.39
_refine_diff_density_min -0.24
_refine_ls_extinction_coef 3.653(1721)x10^3^
_refine_ls_extinction_method 'Secondary (Larson, 1970)'
_refine_ls_goodness_of_fit_obs 4.68
_refine_ls_hydrogen_treatment 'H atoms placed in calculated positions'
_refine_ls_matrix_type atomblock
_refine_ls_number_parameters 55
_refine_ls_number_reflns 435
_refine_ls_R_factor_all 0.033
_refine_ls_R_factor_obs 0.028
_refine_ls_shift/esd_max 0.001
_refine_ls_structure_factor_coef F
_refine_ls_weighting_details 'w = 1/\s^2^(F)'
_refine_ls_weighting_scheme calc
_refine_ls_wR_factor_all 0.032
_refine_ls_wR_factor_obs 0.032
_reflns_number_observed 435
_reflns_number_total 486
_reflns_observed_criterion 'Inet > 2.0\s(Inet)'
_cod_data_source_file oa0002.cif
_cod_data_source_block 5
_cod_depositor_comments
;
The following automatic conversions were performed:
'_symmetry_cell_setting' value 'Trigonal' changed to 'trigonal' according
to '/home/saulius/struct/CIF-dictionaries/cif_core.dic' dictionary named
'cif_core.dic' version 2.4.1 from 2010-06-29.

Automatic conversion script
Id: cif_fix_enum 1527 2010-12-29 10:47:43Z saulius 

The following automatic conversions were performed:

'_symmetry_cell_setting' value 'Trigonal' changed to 'trigonal'
according to /home/saulius/struct/CIF-dictionaries/cif_core.dic
dictionary named 'cif_core.dic' version 2.4.1 from 2010-06-29.

Automatic conversion script
Id: cif_fix_values 1715 2011-07-08 13:25:40Z adriana 

The following automatic conversions were performed:

'_refine_ls_weighting_scheme' value '1/\s^2^(F)' was changed to
'calc'. New tag '_refine_ls_weighting_details' was created. The value
of the new tag was set to 'w = 1/\s^2^(F)'.

Automatic conversion script
Id: cif_fix_values 3143 2015-03-26 13:38:13Z robertas 
;
_cod_original_cell_volume 1643.7(4)
_cod_original_sg_symbol_H-M 'R -3'
_cod_database_code 2101644

loop_
_symmetry_equiv_pos_as_xyz
x,y,z
-y,x-y,z
-x+y,-x,z
-x,-y,-z
y,-x+y,-z
x-y,x,-z
2/3+x,1/3+y,1/3+z
1/3+x,2/3+y,2/3+z
2/3-y,1/3+x-y,1/3+z
1/3-y,2/3+x-y,2/3+z
2/3-x+y,1/3-x,1/3+z
1/3-x+y,2/3-x,2/3+z
2/3-x,1/3-y,1/3-z
1/3-x,2/3-y,2/3-z
2/3+y,1/3-x+y,1/3-z
1/3+y,2/3-x+y,2/3-z
2/3+x-y,1/3+x,1/3-z
1/3+x-y,2/3+x,2/3-z

loop_
_atom_site_aniso_label
_atom_site_aniso_U_11
_atom_site_aniso_U_22
_atom_site_aniso_U_33
_atom_site_aniso_U_12
_atom_site_aniso_U_13
_atom_site_aniso_U_23
_atom_site_aniso_type_symbol
Fe 0.0120(8) 0.0110(8) 0.0087(6) 0.0052(7) 0.0001(6) -0.0006(6) Fe
O1 0.024(3) 0.017(3) 0.017(3) 0.003(2) -0.008(2) 0.006(2) O
O2 0.022(3) 0.039(3) 0.020(3) 0.022(3) -0.008(2) -0.016(2) O
O3 0.020(3) 0.034(3) 0.016(2) 0.016(2) 0.005(2) 0.007(2) O
C1 0.017(4) 0.018(4) 0.015(3) 0.007(4) -0.003(3) -0.002(3) C
C2 0.017(4) 0.019(4) 0.014(4) 0.010(3) -0.002(3) -0.004(3) C

loop_
_atom_site_label
_atom_site_fract_x
_atom_site_fract_y
_atom_site_fract_z
_atom_site_U_iso_or_equiv
_atom_site_thermal_displace_type
_atom_site_refinement_flags
_atom_site_type_symbol
Fe 0.00000 0.50000 0.50000 0.0108(9) Uani S Fe
O1 0.1491(4) 0.6884(4) 0.4486(3) 0.023(3) Uani . O
O2 0.0127(4) 0.3904(5) 0.3842(3) 0.024(3) Uani . O
O3 -0.1568(4) 0.4984(4) 0.4259(3) 0.022(3) Uani . O
C1 0.1578(6) 0.7675(6) 0.3857(4) 0.017(4) Uani . C
C2 0.0984(6) 0.3601(6) 0.3571(4) 0.016(5) Uani . C
H1 -0.118 0.560 0.375 0.08(3) Uiso . H
H2 -0.224 0.500 0.464 0.04(2) Uiso . H

loop_
_atom_type_symbol
_atom_type_scat_dispersion_real
_atom_type_scat_dispersion_imag
_atom_type_scat_source
Fe 0.301 0.845 'International Tables Vol. IV Table 2.2B'
O 0.008 0.006 'International Tables Vol. IV Table 2.2B'
C 0.002 0.002 'International Tables Vol. IV Table 2.2B'
H 0.000 0.000 'International Tables Vol. IV Table 2.2B'

loop_
_geom_angle_atom_site_label_1
_geom_angle_atom_site_label_2
_geom_angle_atom_site_label_3
_geom_angle_site_symmetry_1
_geom_angle_site_symmetry_3
_geom_angle
_geom_angle_publ_flag
O1 Fe O1 ? 4_566 179.9 no
O1 Fe O2 ? ? 93.68(16) no
O1 Fe O2 ? 4_566 86.32(16) no
O1 Fe O3 ? ? 94.56(16) no
O1 Fe O3 ? 4_566 85.44(16) no
O1 Fe O2 4_566 ? 86.32(16) no
O1 Fe O2 4_566 4_566 93.68(16) no
O1 Fe O3 4_566 ? 85.44(16) no
O1 Fe O3 4_566 4_566 94.56(16) no
O2 Fe O2 ? 4_566 179.9 no
O2 Fe O3 ? ? 84.27(15) no
O2 Fe O3 ? 4_566 95.73(15) no
O2 Fe O3 4_566 ? 95.73(15) no
O2 Fe O3 4_566 4_566 84.27(15) no
O3 Fe O3 ? 4_566 179.9 no
Fe O1 C1 ? ? 136.7(4) no
Fe O1 H2 ? 6_666 109.59(18) no
C1 O1 H2 ? 6_666 110.9(4) no
Fe O2 C2 ? ? 134.2(4) no
Fe O2 H1 ? 16_445 119.7(2) no
C2 O2 H1 ? 16_445 105.5(3) no
Fe O3 H1 ? ? 107.6(3) no
Fe O3 H2 ? ? 113.5(3) no
H1 O3 H2 ? ? 121.0(4) no
O1 C1 C2 ? 3_565 134.2(7) no
O1 C1 C2 ? 18_555 136.2(5) no
C2 C1 C2 3_565 18_555 89.6(6) no
O2 C2 C1 ? 2_665 136.2(6) no
O2 C2 C1 ? 16_445 133.4(6) no
C1 C2 C1 2_665 16_445 90.4(7) no
O2 H1 O3 18_555 ? 177.9(4) no
O2 H1 H2 18_555 ? 148.7(4) no
O3 H1 H2 ? ? 29.4(3) no
O1 H2 O3 5_456 ? 164.8(3) no
O1 H2 H1 5_456 ? 145.7(2) no
O3 H2 H1 ? ? 29.5(3) no

loop_
_geom_bond_atom_site_label_1
_geom_bond_atom_site_label_2
_geom_bond_site_symmetry_2
_geom_bond_distance
_geom_bond_publ_flag
Fe O1 ? 2.106(4) no
Fe O1 4_566 2.106(4) no
Fe O2 ? 2.144(4) no
Fe O2 4_566 2.144(4) no
Fe O3 ? 2.084(4) no
Fe O3 4_566 2.084(4) no
O1 C1 ? 1.253(7) no
O2 C2 ? 1.255(7) no
O3 H1 ? 0.956(4) no
O3 H2 ? 0.953(4) no
C1 C2 3_565 1.454(7) no
C1 C2 18_555 1.471(13) no
C2 C1 2_665 1.454(11) no
C2 C1 16_445 1.471(12) no

loop_
_geom_contact_atom_site_label_1
_geom_contact_atom_site_label_2
_geom_contact_distance
_geom_contact_site_symmetry_2
_geom_contact_publ_flag
O1 H2 1.806(4) 6_666 no
O2 H1 1.802(4) 16_445 no
H1 O2 1.802(3) 18_555 no
H1 H2 1.6619(2) ? no
H2 O1 1.806(7) 5_456 no
